data_1522141
loop_
_publ_author_name
'Wang, X.-Q.'
'Liu, L.-M.'
'Jacobson, A.J.'

_publ_section_title
;
 Synthesis and structures of yttrium-transition metal sulfates Y M (O H)3
 (S O4), M = Ni, Cu
;
_journal_name_full 'Journal of Solid State Chemistry'
_journal_page_first 641
_journal_page_last 646
_journal_volume 147
_journal_year 1999
_chemical_formula_sum 'Cu H3 O7 S Y'
_chemical_name_systematic 'Y Cu (O H)3 (S O4)'
_space_group_IT_number 62
_symmetry_space_group_name_Hall '-P 2ac 2n'
_symmetry_space_group_name_H-M 'P n m a'
_cell_angle_alpha 90
_cell_angle_beta 90
_cell_angle_gamma 90
_cell_formula_units_Z 4
_cell_length_a 13.9557
_cell_length_b 6.1349
_cell_length_c 6.3528
_cell_volume 543.907
_citation_journal_id_ASTM JSSCBI
_cod_data_source_file Wang_JSSCBI_1999_363.cif
_cod_data_source_block H3Cu1O7S1Y1
_cod_original_cell_volume 543.9066
_cod_original_formula_sum 'H3 Cu1 O7 S1 Y1'
_cod_database_code 1522141

loop_
_symmetry_equiv_pos_as_xyz
x,y,z
-x+1/2,-y,z+1/2
x+1/2,-y+1/2,-z+1/2
-x,y+1/2,-z
-x,-y,-z
x-1/2,y,-z-1/2
-x-1/2,y-1/2,z-1/2
x,-y-1/2,z

loop_
_atom_site_label
_atom_site_type_symbol
_atom_site_fract_x
_atom_site_fract_y
_atom_site_fract_z
_atom_site_occupancy
_atom_site_U_iso_or_equiv
S1 S+6 0.1922 0.25 0.7656 1 0.0
O1 O-2 0.136 0.25 0.9614 1 0.0
O3 O-2 0.3297 0.9447 0.14 1 0.0
O2 O-2 0.2959 0.25 0.8085 1 0.0
Y1 Y+3 0.418 0.25 0.0613 1 0.0
Cu1 Cu+2 0.5 0 0.5 1 0.0
O4 O-2 0.4635 0.9909 0.8026 1 0.0
O5 O-2 0.4194 0.25 0.4361 1 0.0
